data_4349136
loop_
_publ_author_name
'Huff, Gregory S.'
'Lo, Warrick K. C.'
'Horvath, Raphael'
'Turner, Jack O.'
'Sun, Xue-Zhong'
'Weal, Geoffrey R.'
'Davidson, Hannah J.'
'Kennedy, Aaron D. W.'
'McAdam, C. John'
'Crowley, James D.'
'George, Michael W.'
'Gordon, Keith C.'

_publ_section_title
;
 Excited States of Triphenylamine-Substituted 2-Pyridyl-1,2,3-triazole
 Complexes.
;
_journal_issue 23
_journal_name_full 'Inorganic chemistry'
_journal_page_first 12238
_journal_page_last 12253
_journal_paper_doi 10.1021/acs.inorgchem.6b01959
_journal_volume 55
_journal_year 2016
_chemical_formula_sum 'C32 H26 K N5 O'
_chemical_formula_weight 535.68
_space_group_crystal_system orthorhombic
_space_group_IT_number 29
_space_group_name_Hall 'P 2c -2ac'
_space_group_name_H-M_alt 'P c a 21'
_atom_sites_solution_hydrogens mixed
_audit_creation_method SHELXL-2014
_cell_angle_alpha 90
_cell_angle_beta 90
_cell_angle_gamma 90
_cell_formula_units_Z 4
_cell_length_a 18.6832(3)
_cell_length_b 5.36220(10)
_cell_length_c 26.7016(5)
_cell_measurement_reflns_used 7011
_cell_measurement_temperature 100.0(1)
_cell_measurement_theta_max 74.0660
_cell_measurement_theta_min 5.0180
_cell_volume 2675.05(8)
_computing_cell_refinement
;
CrysAlisPro, Agilent Technologies,
Version 1.171.37.33 (release 27-03-2014 CrysAlis171 .NET)
(compiled Mar 27 2014,17:12:48)
;
_computing_data_collection
;
CrysAlisPro, Agilent Technologies,
Version 1.171.37.33 (release 27-03-2014 CrysAlis171 .NET)
(compiled Mar 27 2014,17:12:48)
;
_computing_data_reduction
;
CrysAlisPro, Agilent Technologies,
Version 1.171.37.33 (release 27-03-2014 CrysAlis171 .NET)
(compiled Mar 27 2014,17:12:48)
;
_computing_structure_refinement 'SHELXL-2014 (Sheldrick, 2014)'
_computing_structure_solution 'SIR97 (Altomare et al., 1997)'
_diffrn_ambient_temperature 100.0(1)
_diffrn_detector_area_resol_mean 5.1725
_diffrn_measured_fraction_theta_full 1.000
_diffrn_measured_fraction_theta_max 0.977
_diffrn_measurement_device_type 'SuperNova, Dual, Cu at zero, Atlas'
_diffrn_measurement_method '\w scans'
_diffrn_radiation_type CuK\a
_diffrn_radiation_wavelength 1.54184
_diffrn_reflns_av_R_equivalents 0.0233
_diffrn_reflns_av_unetI/netI 0.0255
_diffrn_reflns_Laue_measured_fraction_full 1.000
_diffrn_reflns_Laue_measured_fraction_max 0.977
_diffrn_reflns_limit_h_max 15
_diffrn_reflns_limit_h_min -23
_diffrn_reflns_limit_k_max 6
_diffrn_reflns_limit_k_min -5
_diffrn_reflns_limit_l_max 32
_diffrn_reflns_limit_l_min -27
_diffrn_reflns_number 11839
_diffrn_reflns_point_group_measured_fraction_full 1.000
_diffrn_reflns_point_group_measured_fraction_max 0.977
_diffrn_reflns_theta_full 67.000
_diffrn_reflns_theta_max 74.078
_diffrn_reflns_theta_min 3.310
_diffrn_source 'sealed X-ray tube'
_exptl_absorpt_coefficient_mu 2.013
_exptl_absorpt_correction_T_max 0.924
_exptl_absorpt_correction_T_min 0.839
_exptl_absorpt_correction_type gaussian
_exptl_absorpt_process_details
;
CrysAlisPro, Agilent Technologies,
Version 1.171.37.33 (release 27-03-2014 CrysAlis171 .NET)
(compiled Mar 27 2014,17:12:48)
Numerical absorption correction based on gaussian integration over
			a multifaceted crystal model
Empirical absorption correction using spherical harmonics,
 implemented in SCALE3 ABSPACK scaling algorithm.
;
_exptl_crystal_colour yellow
_exptl_crystal_density_diffrn 1.330
_exptl_crystal_description palte
_exptl_crystal_F_000 1120
_exptl_crystal_size_max 0.22
_exptl_crystal_size_mid 0.14
_exptl_crystal_size_min 0.08
_refine_diff_density_max 0.897
_refine_diff_density_min -0.541
_refine_diff_density_rms 0.072
_refine_ls_abs_structure_details
;
 Flack x determined using 1440 quotients [(I+)-(I-)]/[(I+)+(I-)]
 (Parsons, Flack and Wagner, Acta Cryst. B69 (2013) 249-259).
;
_refine_ls_abs_structure_Flack 0.004(5)
_refine_ls_extinction_method none
_refine_ls_goodness_of_fit_ref 1.036
_refine_ls_hydrogen_treatment constr
_refine_ls_matrix_type full
_refine_ls_number_parameters 353
_refine_ls_number_reflns 4266
_refine_ls_number_restraints 1
_refine_ls_restrained_S_all 1.036
_refine_ls_R_factor_all 0.0469
_refine_ls_R_factor_gt 0.0445
_refine_ls_shift/su_max 0.008
_refine_ls_shift/su_mean 0.000
_refine_ls_structure_factor_coef Fsqd
_refine_ls_weighting_details 'w=1/[\s^2^(Fo^2^)+(0.0975P)^2^+1.4082P] where P=(Fo^2^+2Fc^2^)/3'
_refine_ls_weighting_scheme calc
_refine_ls_wR_factor_gt 0.1281
_refine_ls_wR_factor_ref 0.1337
_reflns_Friedel_coverage 0.956
_reflns_Friedel_fraction_full 1.000
_reflns_Friedel_fraction_max 0.978
_reflns_number_gt 4116
_reflns_number_total 4266
_reflns_threshold_expression 'I > 2\s(I)'
_cod_data_source_file ic6b01959_si_002.cif
_cod_data_source_block WKL_TPT2
_cod_database_code 4349136
_shelx_space_group_comment
;
The symmetry employed for this shelxl refinement is uniquely defined
by the following loop, which should always be used as a source of
symmetry information in preference to the above space-group names.
They are only intended as comments.
;
_shelxl_version_number 2014-3

loop_
_space_group_symop_operation_xyz
'x, y, z'
'-x, -y, z+1/2'
'-x+1/2, y, z+1/2'
'x+1/2, -y, z'

loop_
_atom_site_label
_atom_site_type_symbol
_atom_site_fract_x
_atom_site_fract_y
_atom_site_fract_z
_atom_site_U_iso_or_equiv
_atom_site_adp_type
_atom_site_occupancy
_atom_site_site_symmetry_order
_atom_site_calc_flag
_atom_site_refinement_flags_posn
_atom_site_refinement_flags_adp
C1 C 0.21104(18) 1.3376(7) 1.02081(15) 0.0194(7) Uani 1 1 d . .
C2 C 0.2492(2) 1.5246(8) 0.99618(16) 0.0235(8) Uani 1 1 d . .
H2 H 0.2251 1.6543 0.9804 0.028 Uiso 1 1 calc R U
C3 C 0.3238(2) 1.5160(8) 0.99538(16) 0.0265(9) Uani 1 1 d . .
H3 H 0.3495 1.6403 0.9790 0.032 Uiso 1 1 calc R U
C4 C 0.35958(19) 1.3240(8) 1.01874(17) 0.0264(8) Uani 1 1 d . .
H4 H 0.4093 1.3197 1.0181 0.032 Uiso 1 1 calc R U
C5 C 0.3221(2) 1.1368(8) 1.04319(18) 0.0272(9) Uani 1 1 d . .
H5 H 0.3466 1.0089 1.0593 0.033 Uiso 1 1 calc R U
C6 C 0.2473(2) 1.1409(8) 1.04357(16) 0.0237(8) Uani 1 1 d . .
H6 H 0.2219 1.0129 1.0589 0.028 Uiso 1 1 calc R U
C7 C 0.10059(18) 1.4891(7) 1.05839(15) 0.0198(7) Uani 1 1 d . .
C8 C 0.05932(18) 1.6975(7) 1.04609(15) 0.0206(8) Uani 1 1 d . .
H8 H 0.0519 1.7392 1.0127 0.025 Uiso 1 1 calc R U
C9 C 0.0293(2) 1.8422(8) 1.08371(16) 0.0252(8) Uani 1 1 d . .
H9 H 0.0010 1.9788 1.0754 0.030 Uiso 1 1 calc R U
C10 C 0.0414(2) 1.7839(8) 1.13396(16) 0.0258(9) Uani 1 1 d . .
H10 H 0.0219 1.8826 1.1591 0.031 Uiso 1 1 calc R U
C11 C 0.0828(2) 1.5777(8) 1.14608(16) 0.0262(9) Uani 1 1 d . .
H11 H 0.0914 1.5388 1.1795 0.031 Uiso 1 1 calc R U
C12 C 0.1113(2) 1.4299(8) 1.10872(16) 0.0249(9) Uani 1 1 d . .
H12 H 0.1380 1.2896 1.1172 0.030 Uiso 1 1 calc R U
C13 C 0.09780(18) 1.2186(7) 0.98227(15) 0.0182(7) Uani 1 1 d . .
C14 C 0.02228(18) 1.2091(7) 0.97917(14) 0.0179(7) Uani 1 1 d . .
H14 H -0.0055 1.3076 1.0002 0.021 Uiso 1 1 calc R U
C15 C -0.01024(18) 1.0521(7) 0.94462(14) 0.0183(7) Uani 1 1 d . .
H15 H -0.0600 1.0472 0.9432 0.022 Uiso 1 1 calc R U
C16 C 0.02908(19) 0.9009(7) 0.91190(14) 0.0170(7) Uani 1 1 d . .
C17 C 0.10376(19) 0.9290(7) 0.91285(15) 0.0203(8) Uani 1 1 d . .
H17 H 0.1315 0.8401 0.8901 0.024 Uiso 1 1 calc R U
C18 C 0.13701(19) 1.0846(7) 0.94659(15) 0.0202(8) Uani 1 1 d . .
H18 H 0.1865 1.1011 0.9457 0.024 Uiso 1 1 calc R U
C19 C -0.07760(18) 0.7075(7) 0.87099(15) 0.0186(7) Uani 1 1 d . .
H19 H -0.1065 0.8247 0.8868 0.022 Uiso 1 1 calc R U
C20 C -0.00410(18) 0.7158(7) 0.87832(14) 0.0180(7) Uani 1 1 d . .
C21 C 0.03607(18) 0.5335(7) 0.85309(16) 0.0227(8) Uani 1 1 d . .
H21 H 0.0855 0.5293 0.8572 0.027 Uiso 1 1 calc R U
C22 C 0.0037(2) 0.3606(8) 0.82225(16) 0.0235(8) Uani 1 1 d . .
H22 H 0.0315 0.2439 0.8054 0.028 Uiso 1 1 calc R U
C23 C -0.07014(19) 0.3595(7) 0.81625(14) 0.0192(7) Uani 1 1 d . .
C24 C -0.1084(2) 0.1803(7) 0.78543(14) 0.0196(7) Uani 1 1 d . .
C25 C -0.1797(2) 0.1549(8) 0.77511(15) 0.0236(8) Uani 1 1 d . .
H25 H -0.2171 0.2543 0.7865 0.028 Uiso 1 1 calc R U
C26 C -0.2480(3) -0.1586(8) 0.72290(17) 0.0306(9) Uani 1 1 d . .
H26A H -0.2745 -0.2462 0.7487 0.037 Uiso 1 1 calc R U
H26B H -0.2339 -0.2791 0.6977 0.037 Uiso 1 1 calc R U
C27 C -0.2955(2) 0.0370(8) 0.69930(16) 0.0258(9) Uani 1 1 d . .
C28 C -0.3651(3) 0.0750(11) 0.7149(2) 0.0444(13) Uani 1 1 d . .
H28 H -0.3838 -0.0214 0.7408 0.053 Uiso 1 1 calc R U
C29 C -0.4074(3) 0.2563(12) 0.6924(3) 0.0523(15) Uani 1 1 d . .
H29 H -0.4542 0.2810 0.7031 0.063 Uiso 1 1 calc R U
C30 C -0.3798(3) 0.4006(10) 0.6537(2) 0.0444(13) Uani 1 1 d . .
H30 H -0.4079 0.5221 0.6386 0.053 Uiso 1 1 calc R U
C31 C -0.3103(3) 0.3622(9) 0.63806(19) 0.0346(10) Uani 1 1 d . .
H31 H -0.2915 0.4586 0.6123 0.042 Uiso 1 1 calc R U
C32 C -0.2685(2) 0.1823(8) 0.66036(17) 0.0265(9) Uani 1 1 d . .
H32 H -0.2218 0.1574 0.6493 0.032 Uiso 1 1 calc R U
N1 N 0.13406(15) 1.3444(6) 1.02012(13) 0.0211(7) Uani 1 1 d . .
N2 N -0.10777(14) 0.5338(6) 0.84157(12) 0.0179(6) Uani 1 1 d . .
N3 N -0.07171(19) -0.0057(7) 0.76109(14) 0.0282(8) Uani 1 1 d . .
N4 N -0.1184(2) -0.1428(7) 0.73642(15) 0.0312(8) Uani 1 1 d . .
N5 N -0.18392(19) -0.0450(7) 0.74495(13) 0.0250(7) Uani 1 1 d . .
K1 K -0.26972(4) 0.59489(16) 0.84689(4) 0.0279(2) Uani 1 1 d . .
O1 O -0.20462(15) 1.0916(6) 0.89815(12) 0.0272(6) Uani 1 1 d . .
H1A H -0.1990 1.0437 0.9285 0.041 Uiso 1 1 d . U

loop_
_atom_site_aniso_label
_atom_site_aniso_U_11
_atom_site_aniso_U_22
_atom_site_aniso_U_33
_atom_site_aniso_U_23
_atom_site_aniso_U_13
_atom_site_aniso_U_12
C1 0.0156(15) 0.0176(18) 0.0249(19) -0.0021(16) -0.0024(14) -0.0020(14)
C2 0.0200(16) 0.0186(19) 0.032(2) 0.0032(17) -0.0026(15) 0.0017(16)
C3 0.0195(17) 0.025(2) 0.035(2) 0.0018(18) 0.0000(15) -0.0058(15)
C4 0.0155(15) 0.027(2) 0.037(2) -0.0097(19) -0.0021(15) -0.0003(16)
C5 0.0229(18) 0.023(2) 0.035(2) -0.0027(18) -0.0052(16) 0.0063(16)
C6 0.0221(16) 0.0193(18) 0.030(2) 0.0016(17) -0.0023(15) 0.0010(16)
C7 0.0162(14) 0.0174(18) 0.0257(19) -0.0016(16) -0.0035(14) -0.0033(14)
C8 0.0193(15) 0.0204(19) 0.0220(19) 0.0026(16) -0.0020(13) -0.0019(14)
C9 0.0233(17) 0.021(2) 0.031(2) 0.0003(17) -0.0006(16) 0.0013(15)
C10 0.0237(17) 0.029(2) 0.025(2) -0.0024(18) 0.0024(15) -0.0026(16)
C11 0.0262(18) 0.031(2) 0.021(2) 0.0017(17) -0.0014(16) -0.0019(16)
C12 0.0214(18) 0.022(2) 0.031(2) 0.0036(17) -0.0040(16) 0.0008(14)
C13 0.0178(15) 0.0154(18) 0.0213(17) 0.0017(15) -0.0015(14) -0.0027(13)
C14 0.0157(15) 0.0155(18) 0.0226(18) -0.0010(14) -0.0006(14) 0.0028(13)
C15 0.0131(14) 0.0182(18) 0.0234(19) 0.0018(15) -0.0025(13) 0.0006(13)
C16 0.0146(15) 0.0152(18) 0.0213(18) 0.0031(14) -0.0024(13) -0.0002(13)
C17 0.0160(16) 0.022(2) 0.0226(19) -0.0022(16) 0.0027(14) 0.0004(14)
C18 0.0122(15) 0.0234(19) 0.025(2) -0.0003(15) -0.0005(14) -0.0018(13)
C19 0.0145(15) 0.0195(18) 0.0218(18) -0.0027(16) 0.0011(13) 0.0017(13)
C20 0.0152(14) 0.0196(18) 0.0191(17) 0.0014(15) 0.0007(13) 0.0016(13)
C21 0.0151(14) 0.0248(19) 0.028(2) 0.0006(18) 0.0009(15) 0.0024(14)
C22 0.0190(16) 0.024(2) 0.027(2) -0.0038(17) 0.0025(15) 0.0062(15)
C23 0.0203(16) 0.0189(19) 0.0184(18) 0.0011(15) 0.0015(14) 0.0012(14)
C24 0.0254(17) 0.0162(18) 0.0171(17) 0.0001(15) 0.0010(14) 0.0029(15)
C25 0.0287(19) 0.0188(19) 0.023(2) -0.0044(16) -0.0018(16) -0.0013(16)
C26 0.045(2) 0.021(2) 0.026(2) -0.0025(18) -0.0100(19) -0.0086(19)
C27 0.0264(19) 0.023(2) 0.028(2) -0.0049(18) -0.0042(16) -0.0071(16)
C28 0.037(2) 0.047(3) 0.050(3) -0.001(2) 0.010(2) -0.011(2)
C29 0.026(2) 0.057(4) 0.074(4) -0.010(3) 0.007(2) -0.001(2)
C30 0.036(2) 0.038(3) 0.059(3) -0.004(3) -0.009(2) 0.002(2)
C31 0.041(2) 0.027(2) 0.036(2) 0.002(2) -0.010(2) -0.0070(19)
C32 0.0271(19) 0.027(2) 0.026(2) -0.0018(18) -0.0026(16) -0.0026(16)
N1 0.0153(13) 0.0226(16) 0.0253(17) -0.0023(14) -0.0045(12) -0.0001(13)
N2 0.0161(12) 0.0164(15) 0.0213(15) -0.0032(14) -0.0015(12) 0.0012(11)
N3 0.0322(17) 0.0239(18) 0.0286(18) -0.0088(15) 0.0006(15) 0.0043(15)
N4 0.0391(19) 0.0262(18) 0.0284(19) -0.0076(16) -0.0044(15) 0.0046(15)
N5 0.0320(17) 0.0220(17) 0.0211(16) -0.0031(14) -0.0042(14) 0.0000(14)
K1 0.0178(3) 0.0284(5) 0.0375(5) -0.0037(4) 0.0008(4) -0.0001(3)
O1 0.0221(13) 0.0266(16) 0.0330(16) -0.0011(13) 0.0029(12) 0.0024(11)

loop_
_atom_type_symbol
_atom_type_description
_atom_type_scat_dispersion_real
_atom_type_scat_dispersion_imag
_atom_type_scat_source
C C 0.0181 0.0091 'International Tables Vol C Tables 4.2.6.8 and 6.1.1.4'
H H 0.0000 0.0000 'International Tables Vol C Tables 4.2.6.8 and 6.1.1.4'
N N 0.0311 0.0180 'International Tables Vol C Tables 4.2.6.8 and 6.1.1.4'
O O 0.0492 0.0322 'International Tables Vol C Tables 4.2.6.8 and 6.1.1.4'
K K 0.3868 1.0657 'International Tables Vol C Tables 4.2.6.8 and 6.1.1.4'

loop_
_geom_angle_atom_site_label_1
_geom_angle_atom_site_label_2
_geom_angle_atom_site_label_3
_geom_angle
_geom_angle_site_symmetry_1
_geom_angle_site_symmetry_3
C6 C1 C2 120.0(3) . .
C6 C1 N1 120.8(4) . .
C2 C1 N1 119.1(3) . .
C3 C2 C1 119.6(4) . .
C4 C3 C2 120.2(4) . .
C3 C4 C5 120.6(3) . .
C4 C5 C6 119.8(4) . .
C1 C6 C5 119.7(4) . .
C12 C7 C8 119.2(4) . .
C12 C7 N1 120.2(3) . .
C8 C7 N1 120.6(4) . .
C9 C8 C7 120.0(4) . .
C8 C9 C10 120.4(4) . .
C11 C10 C9 119.5(4) . .
C12 C11 C10 120.3(4) . .
C11 C12 C7 120.6(4) . .
N1 C13 C18 119.2(3) . .
N1 C13 C14 123.1(3) . .
C18 C13 C14 117.6(3) . .
C15 C14 C13 119.8(3) . .
C14 C15 C16 122.4(3) . .
C15 C16 C17 116.6(3) . .
C15 C16 C20 123.3(3) . .
C17 C16 C20 120.1(3) . .
C18 C17 C16 121.7(3) . .
C17 C18 C13 121.4(3) . .
N2 C19 C20 121.3(3) . .
C19 C20 C21 116.0(3) . .
C19 C20 C16 121.6(3) . .
C21 C20 C16 122.4(3) . .
C22 C21 C20 121.3(3) . .
C21 C22 C23 120.5(4) . .
N2 C23 C22 117.1(3) . .
N2 C23 C24 119.0(3) . .
C22 C23 C24 123.9(3) . .
C25 C24 N3 108.6(3) . .
C25 C24 C23 131.3(4) . .
N3 C24 C23 120.1(3) . .
N5 C25 C24 104.9(4) . .
N5 C25 K1 147.6(3) . .
C24 C25 K1 107.0(3) . .
N5 C26 C27 111.0(4) . .
C28 C27 C32 118.9(4) . .
C28 C27 C26 121.9(4) . .
C32 C27 C26 119.1(4) . .
C27 C28 C29 120.5(5) . .
C30 C29 C28 120.0(5) . .
C31 C30 C29 119.5(5) . .
C32 C31 C30 120.5(5) . .
C31 C32 C27 120.6(4) . .
C13 N1 C7 124.8(3) . .
C13 N1 C1 118.9(3) . .
C7 N1 C1 116.3(3) . .
C19 N2 C23 123.7(3) . .
C19 N2 K1 108.4(2) . .
C23 N2 K1 127.9(2) . .
N4 N3 C24 108.1(3) . .
N3 N4 N5 107.4(3) . .
C25 N5 N4 110.9(3) . .
C25 N5 C26 128.3(4) . .
N4 N5 C26 120.7(4) . .
N2 K1 O1 74.61(8) . .
N2 K1 O1 63.91(8) . 1_545
O1 K1 O1 111.34(9) . 1_545
N2 K1 C25 54.59(9) . .
O1 K1 C25 127.68(9) . .
O1 K1 C25 59.27(9) 1_545 .
K1 O1 K1 111.34(9) . 1_565

loop_
_geom_bond_atom_site_label_1
_geom_bond_atom_site_label_2
_geom_bond_distance
_geom_bond_site_symmetry_2
C1 C6 1.394(6) .
C1 C2 1.395(6) .
C1 N1 1.439(4) .
C2 C3 1.394(5) .
C3 C4 1.377(6) .
C4 C5 1.388(6) .
C5 C6 1.396(5) .
C7 C12 1.395(6) .
C7 C8 1.397(5) .
C7 N1 1.427(5) .
C8 C9 1.387(6) .
C9 C10 1.396(6) .
C10 C11 1.388(6) .
C11 C12 1.381(6) .
C13 N1 1.391(5) .
C13 C18 1.400(5) .
C13 C14 1.414(5) .
C14 C15 1.389(5) .
C15 C16 1.400(5) .
C16 C17 1.404(5) .
C16 C20 1.474(5) .
C17 C18 1.376(5) .
C19 N2 1.343(5) .
C19 C20 1.388(5) .
C20 C21 1.404(5) .
C21 C22 1.380(6) .
C22 C23 1.388(5) .
C23 N2 1.351(5) .
C23 C24 1.453(5) .
C24 C25 1.367(5) .
C24 N3 1.374(5) .
C25 N5 1.343(6) .
C25 K1 3.474(4) .
C26 N5 1.467(5) .
C26 C27 1.511(6) .
C27 C28 1.382(7) .
C27 C32 1.393(6) .
C28 C29 1.391(9) .
C29 C30 1.388(9) .
C30 C31 1.380(7) .
C31 C32 1.377(7) .
N2 K1 3.047(3) .
N3 N4 1.316(5) .
N4 N5 1.352(5) .
K1 O1 3.232(3) .
K1 O1 3.261(3) 1_545
O1 K1 3.261(3) 1_565
